data_7154272
loop_
_publ_author_name
'Denis, J. G.'
'Franci, G.'
'Altucci, L.'
'Aurrecoechea, J. M.'
'de Lera, \'A R'
'\'Alvarez, R'

_publ_section_title
;
 Synthesis of
 7-alkylidene-7,12-dihydroindolo[3,2-d]benzazepine-6-(5H)-ones
 (7-alkylidene-paullones) by N-cyclization-oxidative Heck cascade and
 characterization as sirtuin modulators.
;
_journal_issue 9
_journal_name_full 'Organic &amp; biomolecular chemistry'
_journal_page_first 2800
_journal_page_last 2810
_journal_paper_doi 10.1039/c4ob02493a
_journal_volume 13
_journal_year 2015
_chemical_formula_sum 'C20 H16 N2 O3'
_chemical_formula_weight 332.35
_chemical_melting_point 478
_chemical_name_systematic 'Ethyl 7-Methylene-6-oxo-6,7-dihydrobenzo[2,3]azepino[4,5-b]indole-12(5H)-carboxylate'
_space_group_IT_number 14
_symmetry_cell_setting monoclinic
_symmetry_space_group_name_Hall '-P 2ybc'
_symmetry_space_group_name_H-M 'P 1 21/c 1'
_atom_sites_solution_hydrogens mixed
_atom_sites_solution_primary direct
_atom_sites_solution_secondary difmap
_audit_creation_method SHELXL-97
_audit_update_record
;
2014-11-27 deposited with the CCDC.
2015-01-06 downloaded from the CCDC.
;
_cell_angle_alpha 90.00
_cell_angle_beta 93.323(3)
_cell_angle_gamma 90.00
_cell_formula_units_Z 4
_cell_length_a 9.2474(15)
_cell_length_b 21.492(3)
_cell_length_c 8.1455(13)
_cell_measurement_reflns_used 5485
_cell_measurement_temperature 293
_cell_measurement_theta_max 24.93
_cell_measurement_theta_min 2.40
_cell_volume 1616.2(4)
_computing_cell_refinement 'Bruker SAINT'
_computing_data_collection 'Bruker SMART'
_computing_data_reduction 'Bruker SAINT'
_computing_molecular_graphics 'Bruker SHELXTL'
_computing_publication_material 'Bruker SHELXTL'
_computing_structure_refinement 'SHELXL-97 (Sheldrick, 2008)'
_computing_structure_solution 'SHELXS-97 (Sheldrick, 2008)'
_diffrn_ambient_temperature 293
_diffrn_measured_fraction_theta_full 0.999
_diffrn_measured_fraction_theta_max 0.994
_diffrn_measurement_device_type 'Bruker SMART 1000 CCD'
_diffrn_measurement_method '\f and \w scans'
_diffrn_radiation_monochromator graphite
_diffrn_radiation_source 'fine-focus sealed tube'
_diffrn_radiation_type MoK\a
_diffrn_radiation_wavelength 0.71073
_diffrn_reflns_av_R_equivalents 0.0223
_diffrn_reflns_av_sigmaI/netI 0.0179
_diffrn_reflns_limit_h_max 10
_diffrn_reflns_limit_h_min -11
_diffrn_reflns_limit_k_max 25
_diffrn_reflns_limit_k_min -25
_diffrn_reflns_limit_l_max 9
_diffrn_reflns_limit_l_min -9
_diffrn_reflns_number 12062
_diffrn_reflns_theta_full 25.00
_diffrn_reflns_theta_max 25.07
_diffrn_reflns_theta_min 1.90
_exptl_absorpt_coefficient_mu 0.093
_exptl_absorpt_correction_T_max 0.7452
_exptl_absorpt_correction_T_min 0.6754
_exptl_absorpt_correction_type multi-scan
_exptl_absorpt_process_details 'SADABS V 2008/1, Sheldrick, G. M. (2008)'
_exptl_crystal_colour 'pale yellow'
_exptl_crystal_density_diffrn 1.366
_exptl_crystal_density_method 'not measured'
_exptl_crystal_description prism
_exptl_crystal_F_000 696
_exptl_crystal_recrystallization_method 'Re-crystallisation from solvent: '
_exptl_crystal_size_max 0.49
_exptl_crystal_size_mid 0.48
_exptl_crystal_size_min 0.23
_refine_diff_density_max 0.171
_refine_diff_density_min -0.173
_refine_diff_density_rms 0.032
_refine_ls_extinction_method none
_refine_ls_goodness_of_fit_ref 1.033
_refine_ls_hydrogen_treatment mixed
_refine_ls_matrix_type full
_refine_ls_number_parameters 231
_refine_ls_number_reflns 2852
_refine_ls_number_restraints 0
_refine_ls_restrained_S_all 1.033
_refine_ls_R_factor_all 0.0444
_refine_ls_R_factor_gt 0.0339
_refine_ls_shift/su_max 0.001
_refine_ls_shift/su_mean 0.000
_refine_ls_structure_factor_coef Fsqd
_refine_ls_weighting_details 'calc w=1/[\s^2^(Fo^2^)+(0.0443P)^2^+0.4868P] where P=(Fo^2^+2Fc^2^)/3'
_refine_ls_weighting_scheme calc
_refine_ls_wR_factor_gt 0.0859
_refine_ls_wR_factor_ref 0.0959
_reflns_number_gt 2361
_reflns_number_total 2852
_reflns_threshold_expression >2sigma(I)
_cod_data_source_file c4ob02493a2.cif
_cod_data_source_block ar22411b
_cod_depositor_comments
;
The following automatic conversions were performed:

'_symmetry_cell_setting' value 'Monoclinic' changed to 'monoclinic'
according to
/usr/data/users/saulius/crontab/automatic-downloads/rss-feeds/RSC/lib/dictionaries/cif_core.dic
dictionary named 'cif_core.dic' version 2.4.2 from 2011-04-26.

Automatic conversion script
Id: cif_fix_values 2935 2014-11-11 08:27:57Z andrius 

 Adding full bibliography for 7154272--7154273.cif.

The following automatic conversions were performed:

'_atom_sites_solution_hydrogens' value 'geom & difmap' was changed to
'mixed'.

Automatic conversion script
Id: cif_fix_values 6452 2018-10-05 10:23:21Z andrius 
;
_cod_original_sg_symbol_H-M P2(1)/c
_cod_database_code 7154272

loop_
_symmetry_equiv_pos_as_xyz
'x, y, z'
'-x, y+1/2, -z+1/2'
'-x, -y, -z'
'x, -y-1/2, z-1/2'

loop_
_atom_site_label
_atom_site_type_symbol
_atom_site_fract_x
_atom_site_fract_y
_atom_site_fract_z
_atom_site_U_iso_or_equiv
_atom_site_adp_type
_atom_site_occupancy
_atom_site_symmetry_multiplicity
_atom_site_calc_flag
_atom_site_refinement_flags
N1 N 0.90593(13) 0.44671(6) 0.13577(17) 0.0399(3) Uani 1 1 d .
H1 H 0.8979(18) 0.4706(8) 0.047(2) 0.047(5) Uiso 1 1 d .
C2 C 1.03709(16) 0.44868(7) 0.21743(19) 0.0398(3) Uani 1 1 d .
C3 C 1.05945(16) 0.41236(7) 0.37330(19) 0.0405(4) Uani 1 1 d .
C4 C 1.1338(2) 0.43783(9) 0.4997(2) 0.0609(5) Uani 1 1 d .
H4A H 1.1581 0.4142 0.5929 0.073 Uiso 1 1 calc R
H4B H 1.1617 0.4793 0.4953 0.073 Uiso 1 1 calc R
N5 N 0.87785(12) 0.26094(5) 0.31165(15) 0.0364(3) Uani 1 1 d .
C6 C 0.87962(15) 0.32650(6) 0.30105(17) 0.0341(3) Uani 1 1 d .
C7 C 1.00989(15) 0.34742(7) 0.36694(17) 0.0364(3) Uani 1 1 d .
C7B C 1.09475(16) 0.29432(7) 0.42160(18) 0.0385(3) Uani 1 1 d .
C8 C 1.23524(17) 0.28821(8) 0.4935(2) 0.0482(4) Uani 1 1 d .
H8 H 1.2910 0.3233 0.5187 0.058 Uiso 1 1 calc R
C9 C 1.28959(19) 0.22994(8) 0.5262(2) 0.0573(5) Uani 1 1 d .
H9 H 1.3828 0.2254 0.5739 0.069 Uiso 1 1 calc R
C10 C 1.20617(19) 0.17748(8) 0.4883(2) 0.0582(5) Uani 1 1 d .
H10 H 1.2453 0.1384 0.5111 0.070 Uiso 1 1 calc R
C11 C 1.06747(18) 0.18164(8) 0.4182(2) 0.0502(4) Uani 1 1 d .
H11 H 1.0128 0.1462 0.3933 0.060 Uiso 1 1 calc R
C11B C 1.01196(15) 0.24112(7) 0.38600(18) 0.0383(3) Uani 1 1 d .
C12 C 0.77161(15) 0.42473(7) 0.18972(17) 0.0356(3) Uani 1 1 d .
C13 C 0.75307(15) 0.36571(6) 0.25798(17) 0.0339(3) Uani 1 1 d .
C14 C 0.61263(15) 0.34913(7) 0.29866(18) 0.0391(3) Uani 1 1 d .
H14 H 0.5974 0.3104 0.3455 0.047 Uiso 1 1 calc R
C15 C 0.49687(16) 0.38895(8) 0.27073(19) 0.0455(4) Uani 1 1 d .
H15 H 0.4048 0.3767 0.2978 0.055 Uiso 1 1 calc R
C16 C 0.51703(16) 0.44690(8) 0.2028(2) 0.0486(4) Uani 1 1 d .
H16 H 0.4390 0.4738 0.1844 0.058 Uiso 1 1 calc R
C17 C 0.65369(16) 0.46461(7) 0.1624(2) 0.0446(4) Uani 1 1 d .
H17 H 0.6675 0.5036 0.1165 0.054 Uiso 1 1 calc R
C18 C 0.77386(16) 0.22255(7) 0.23176(18) 0.0389(3) Uani 1 1 d .
O19 O 0.78112(12) 0.16577(5) 0.29631(14) 0.0508(3) Uani 1 1 d .
C20 C 0.6830(2) 0.11958(8) 0.2226(2) 0.0571(5) Uani 1 1 d .
H20A H 0.7183 0.0783 0.2512 0.068 Uiso 1 1 calc R
H20B H 0.6799 0.1236 0.1038 0.068 Uiso 1 1 calc R
C21 C 0.5346(2) 0.12760(10) 0.2808(3) 0.0792(7) Uani 1 1 d .
H21A H 0.5381 0.1250 0.3986 0.119 Uiso 1 1 calc R
H21B H 0.4726 0.0954 0.2349 0.119 Uiso 1 1 calc R
H21C H 0.4973 0.1675 0.2465 0.119 Uiso 1 1 calc R
O22 O 0.69198(12) 0.23940(5) 0.12173(13) 0.0491(3) Uani 1 1 d .
O23 O 1.13678(12) 0.47902(5) 0.16179(15) 0.0543(3) Uani 1 1 d .

loop_
_atom_site_aniso_label
_atom_site_aniso_U_11
_atom_site_aniso_U_22
_atom_site_aniso_U_33
_atom_site_aniso_U_23
_atom_site_aniso_U_13
_atom_site_aniso_U_12
N1 0.0332(7) 0.0385(7) 0.0474(7) 0.0110(6) -0.0036(5) -0.0036(5)
C2 0.0350(8) 0.0305(7) 0.0535(9) 0.0018(6) -0.0011(6) -0.0028(6)
C3 0.0330(8) 0.0378(8) 0.0500(9) 0.0009(7) -0.0042(6) -0.0001(6)
C4 0.0640(11) 0.0495(10) 0.0664(12) -0.0010(9) -0.0194(9) -0.0047(9)
N5 0.0331(6) 0.0319(6) 0.0440(7) 0.0056(5) 0.0002(5) -0.0006(5)
C6 0.0330(7) 0.0333(7) 0.0359(7) 0.0049(6) 0.0021(6) -0.0001(6)
C7 0.0331(7) 0.0374(8) 0.0385(8) 0.0054(6) -0.0011(6) -0.0001(6)
C7B 0.0347(8) 0.0407(8) 0.0401(8) 0.0080(6) 0.0010(6) 0.0013(6)
C8 0.0368(8) 0.0525(10) 0.0542(10) 0.0130(8) -0.0055(7) -0.0016(7)
C9 0.0388(9) 0.0617(11) 0.0703(12) 0.0202(9) -0.0074(8) 0.0067(8)
C10 0.0478(10) 0.0493(10) 0.0767(12) 0.0186(9) -0.0022(9) 0.0130(8)
C11 0.0462(9) 0.0396(9) 0.0646(11) 0.0115(8) 0.0014(8) 0.0040(7)
C11B 0.0340(8) 0.0399(8) 0.0409(8) 0.0083(6) 0.0026(6) 0.0033(6)
C12 0.0315(7) 0.0361(8) 0.0387(8) 0.0004(6) -0.0024(6) -0.0014(6)
C13 0.0323(7) 0.0350(8) 0.0340(7) -0.0006(6) -0.0024(6) 0.0000(6)
C14 0.0345(8) 0.0431(8) 0.0394(8) 0.0031(6) -0.0002(6) -0.0036(6)
C15 0.0302(8) 0.0583(10) 0.0478(9) 0.0009(7) -0.0002(6) -0.0012(7)
C16 0.0348(8) 0.0507(10) 0.0595(10) 0.0001(8) -0.0050(7) 0.0105(7)
C17 0.0410(8) 0.0361(8) 0.0557(9) 0.0038(7) -0.0058(7) 0.0037(7)
C18 0.0418(8) 0.0352(8) 0.0397(8) 0.0023(6) 0.0020(7) -0.0012(6)
O19 0.0531(7) 0.0350(6) 0.0626(7) 0.0103(5) -0.0118(5) -0.0071(5)
C20 0.0687(12) 0.0364(9) 0.0641(11) 0.0039(8) -0.0138(9) -0.0090(8)
C21 0.0579(12) 0.0693(14) 0.1084(17) 0.0269(12) -0.0124(12) -0.0136(10)
O22 0.0597(7) 0.0409(6) 0.0449(6) 0.0033(5) -0.0118(5) -0.0039(5)
O23 0.0383(6) 0.0506(7) 0.0731(8) 0.0180(6) -0.0042(5) -0.0113(5)

loop_
_atom_type_symbol
_atom_type_description
_atom_type_scat_dispersion_real
_atom_type_scat_dispersion_imag
_atom_type_scat_source
C C 0.0033 0.0016 'International Tables Vol C Tables 4.2.6.8 and 6.1.1.4'
H H 0.0000 0.0000 'International Tables Vol C Tables 4.2.6.8 and 6.1.1.4'
N N 0.0061 0.0033 'International Tables Vol C Tables 4.2.6.8 and 6.1.1.4'
O O 0.0106 0.0060 'International Tables Vol C Tables 4.2.6.8 and 6.1.1.4'

loop_
_geom_angle_atom_site_label_1
_geom_angle_atom_site_label_2
_geom_angle_atom_site_label_3
_geom_angle
C2 N1 C12 129.36(13)
O23 C2 N1 120.25(14)
O23 C2 C3 121.16(13)
N1 C2 C3 118.58(13)
C4 C3 C7 124.58(15)
C4 C3 C2 119.01(15)
C7 C3 C2 116.03(12)
C18 N5 C6 124.77(12)
C18 N5 C11B 125.72(12)
C6 N5 C11B 108.30(11)
C7 C6 N5 108.51(12)
C7 C6 C13 125.27(13)
N5 C6 C13 125.15(12)
C6 C7 C7B 108.23(13)
C6 C7 C3 126.35(13)
C7B C7 C3 125.34(13)
C11B C7B C8 119.61(14)
C11B C7B C7 107.58(12)
C8 C7B C7 132.78(14)
C9 C8 C7B 119.22(16)
C8 C9 C10 120.37(16)
C11 C10 C9 122.08(16)
C10 C11 C11B 117.44(16)
C11 C11B C7B 121.27(14)
C11 C11B N5 131.30(14)
C7B C11B N5 107.38(12)
C17 C12 C13 120.51(13)
C17 C12 N1 115.82(13)
C13 C12 N1 123.58(13)
C12 C13 C14 117.38(13)
C12 C13 C6 120.06(12)
C14 C13 C6 122.21(13)
C15 C14 C13 121.54(14)
C14 C15 C16 120.31(14)
C17 C16 C15 119.48(14)
C16 C17 C12 120.79(14)
O22 C18 O19 126.15(14)
O22 C18 N5 123.97(13)
O19 C18 N5 109.88(12)
C18 O19 C20 116.64(12)
O19 C20 C21 110.80(16)

loop_
_geom_bond_atom_site_label_1
_geom_bond_atom_site_label_2
_geom_bond_distance
N1 C2 1.3497(19)
N1 C12 1.4221(18)
C2 O23 1.2365(18)
C2 C3 1.495(2)
C3 C4 1.323(2)
C3 C7 1.469(2)
N5 C18 1.3987(19)
N5 C6 1.4117(18)
N5 C11B 1.4139(18)
C6 C7 1.3662(19)
C6 C13 1.4681(19)
C7 C7B 1.441(2)
C7B C11B 1.397(2)
C7B C8 1.400(2)
C8 C9 1.370(2)
C9 C10 1.391(3)
C10 C11 1.376(2)
C11 C11B 1.397(2)
C12 C17 1.395(2)
C12 C13 1.400(2)
C13 C14 1.405(2)
C14 C15 1.379(2)
C15 C16 1.380(2)
C16 C17 1.378(2)
C18 O22 1.1954(18)
C18 O19 1.3290(18)
O19 C20 1.4512(19)
C20 C21 1.488(3)
